data_2004268
loop_
_publ_author_name
'Giese, B.'
'Hartung, J.'
'Lindner, H.-J.'
'Svoboda, I.'
'Paulus, H.'

_publ_section_title
;
 The Helical Packing of a Chiral Alkyl Cobaloxime in the Solid State
;
_journal_issue 12
_journal_name_full 'Acta Crystallographica Section C'
_journal_page_first 2522
_journal_page_last 2524
_journal_paper_doi 10.1107/S0108270195007189
_journal_volume 51
_journal_year 1995
_chemical_formula_sum 'C24 H40 Co N5 O4'
_chemical_formula_weight 521.54
_chemical_name_systematic
;
 ?
;
_space_group_IT_number 169
_symmetry_cell_setting hexagonal
_symmetry_space_group_name_Hall 'P 61'
_symmetry_space_group_name_H-M 'P 61'
_audit_creation_method SHELXL
_cell_angle_alpha 90.00
_cell_angle_beta 90.00
_cell_angle_gamma 120.00
_cell_formula_units_Z 6
_cell_length_a 12.0170(10)
_cell_length_b 12.0170(10)
_cell_length_c 32.942(2)
_cell_measurement_reflns_used 68
_cell_measurement_temperature 293(2)
_cell_measurement_theta_max 22.8
_cell_measurement_theta_min 3.5
_cell_volume 4119.8(5)
_computing_cell_refinement Stoe-Stadi4
_computing_data_collection Stoe-Stadi4
_computing_data_reduction 'REDU4 (Stoe & Cie, 1992)'
_computing_molecular_graphics 'PLUTON93 (Spek, 1993)'
_computing_publication_material SHELXL93
_computing_structure_refinement 'SHELXL93 (Sheldrick, 1993)'
_computing_structure_solution 'SHELXS86 (Sheldrick, 1990)'
_diffrn_ambient_temperature 293(2)
_diffrn_measurement_device Stoe-Stadi4
_diffrn_measurement_method \w/2\q
_diffrn_radiation_monochromator graphite
_diffrn_radiation_source 'fine-focus sealed tube'
_diffrn_radiation_type MoK\a
_diffrn_radiation_wavelength 0.71069
_diffrn_reflns_av_R_equivalents 0.0311
_diffrn_reflns_av_sigmaI/netI 0.0319
_diffrn_reflns_limit_h_max 1
_diffrn_reflns_limit_h_min -12
_diffrn_reflns_limit_k_max 12
_diffrn_reflns_limit_k_min 0
_diffrn_reflns_limit_l_max 35
_diffrn_reflns_limit_l_min 0
_diffrn_reflns_number 3976
_diffrn_reflns_theta_max 22.50
_diffrn_reflns_theta_min 1.96
_diffrn_standards_decay_% 1.0
_diffrn_standards_interval_time 90
_diffrn_standards_number 3
_exptl_absorpt_coefficient_mu 0.661
_exptl_absorpt_correction_type none
_exptl_crystal_colour orange-brown
_exptl_crystal_density_diffrn 1.261
_exptl_crystal_description prism
_exptl_crystal_F_000 1668
_exptl_crystal_size_max 0.70
_exptl_crystal_size_mid 0.27
_exptl_crystal_size_min 0.27
_refine_diff_density_max 0.390
_refine_diff_density_min -0.335
_refine_ls_abs_structure_details 'Flack H D (1983), Acta Cryst. A39, 876-881'
_refine_ls_abs_structure_Flack 0.01(5)
_refine_ls_extinction_method none
_refine_ls_goodness_of_fit_all 1.093
_refine_ls_goodness_of_fit_obs 0.941
_refine_ls_hydrogen_treatment 'Oxime H atoms located on a difference Fourier map and refined isotropically'
_refine_ls_matrix_type full
_refine_ls_number_parameters 306
_refine_ls_number_reflns 1829
_refine_ls_number_restraints 1
_refine_ls_restrained_S_all 1.093
_refine_ls_restrained_S_obs 0.941
_refine_ls_R_factor_all 0.0674
_refine_ls_R_factor_obs 0.0471
_refine_ls_shift/esd_max 0.171
_refine_ls_shift/esd_mean 0.016
_refine_ls_structure_factor_coef Fsqd
_refine_ls_weighting_details 'w=1/[\s^2^(Fo^2^)+(0.1187P)^2^+1.9433P] where P=(Fo^2^+2Fc^2^)/3'
_refine_ls_weighting_scheme calc
_refine_ls_wR_factor_all 0.1665
_refine_ls_wR_factor_obs 0.1283
_reflns_number_observed 1522
_reflns_number_total 1829
_reflns_observed_criterion >2sigma(I)
_cod_data_source_file ka1115.cif
_cod_data_source_block dat381
_cod_depositor_comments
;
The following automatic conversions were performed:

'_geom_bond_publ_flag' value 'YES' changed to 'yes' according to
/home/saulius/struct/CIF-dictionaries/cif_core.dic dictionary named
'cif_core.dic' version 2.4.1 from 2010-06-29 (37
times).

'_geom_angle_publ_flag' value 'YES' changed to 'yes'
according to /home/saulius/struct/CIF-dictionaries/cif_core.dic
dictionary named 'cif_core.dic' version 2.4.1 from 2010-06-29 (8
times).

Automatic conversion script
Id: cif_fix_values 1715 2011-07-08 13:25:40Z adriana 

The following automatic conversions were performed:

'_refine_ls_weighting_scheme' value 'calc
w=1/[\s^2^(Fo^2^)+(0.1187P)^2^+1.9433P] where P=(Fo^2^+2Fc^2^)/3' was
changed to 'calc'. New tag '_refine_ls_weighting_details' was
created. The value of the new tag was set to
'w=1/[\s^2^(Fo^2^)+(0.1187P)^2^+1.9433P] where P=(Fo^2^+2Fc^2^)/3'.

Automatic conversion script
Id: cif_fix_values 3143 2015-03-26 13:38:13Z robertas 
;
_cod_original_cell_volume 4119.5(5)
_cod_database_code 2004268

loop_
_symmetry_equiv_pos_as_xyz
'x, y, z'
'x-y, x, z+1/6'
'-y, x-y, z+1/3'
'-x, -y, z+1/2'
'-x+y, -x, z+2/3'
'y, -x+y, z+5/6'

loop_
_atom_site_aniso_label
_atom_site_aniso_U_11
_atom_site_aniso_U_22
_atom_site_aniso_U_33
_atom_site_aniso_U_12
_atom_site_aniso_U_13
_atom_site_aniso_U_23
Co 0.0390(6) 0.0463(7) 0.0630(7) 0.0159(5) -0.0010(6) 0.0027(6)
N1 0.047(4) 0.042(4) 0.074(6) 0.014(3) 0.013(4) 0.012(4)
C2 0.041(5) 0.055(6) 0.1020(10) 0.014(5) 0.014(5) -0.016(6)
C3 0.037(5) 0.077(8) 0.092(9) 0.012(5) 0.003(5) -0.023(7)
N4 0.039(5) 0.053(5) 0.080(8) 0.006(4) -0.003(4) -0.002(5)
N5 0.046(4) 0.055(4) 0.085(6) 0.025(3) -0.012(5) -0.001(5)
C6 0.043(6) 0.065(7) 0.120(10) 0.030(5) -0.010(6) -0.021(8)
C7 0.046(6) 0.091(8) 0.094(9) 0.030(6) 0.002(5) -0.035(7)
N8 0.041(5) 0.083(6) 0.072(8) 0.026(4) -0.002(4) 0.002(6)
O9 0.070(5) 0.064(5) 0.105(7) 0.031(4) 0.025(4) 0.036(5)
O10 0.056(4) 0.091(6) 0.081(6) 0.026(4) -0.015(4) 0.022(5)
O11 0.065(5) 0.063(5) 0.124(8) 0.029(4) -0.021(5) 0.010(5)
O12 0.060(4) 0.102(6) 0.078(6) 0.035(4) 0.014(4) 0.026(5)
C13 0.089(9) 0.057(7) 0.160(10) 0.028(7) 0.043(9) -0.006(8)
C14 0.079(9) 0.140(10) 0.090(10) 0.042(9) -0.009(7) -0.042(9)
C15 0.100(10) 0.100(10) 0.22(2) 0.060(10) -0.050(10) -0.060(10)
C16 0.065(8) 0.130(10) 0.130(10) 0.043(8) 0.015(8) -0.030(10)
N17 0.047(3) 0.048(4) 0.042(3) 0.018(3) 0.004(4) 0.016(4)
C18 0.041(5) 0.063(6) 0.077(7) 0.014(5) -0.018(5) 0.015(5)
C19 0.042(5) 0.064(6) 0.076(7) 0.011(5) 0.011(5) 0.016(5)
C20 0.044(4) 0.052(5) 0.046(4) 0.022(4) -0.011(4) 0.001(4)
C21 0.047(5) 0.062(6) 0.054(6) 0.027(5) -0.002(4) 0.014(5)
C22 0.047(5) 0.048(5) 0.052(6) 0.016(4) -0.004(4) 0.002(4)
C23 0.043(5) 0.063(5) 0.068(6) 0.018(4) 0.002(5) 0.006(5)
C24 0.061(7) 0.110(10) 0.120(10) 0.024(7) 0.026(8) -0.016(9)
C25 0.046(6) 0.120(10) 0.130(10) 0.025(7) -0.024(7) 0.034(9)
C26 0.060(6) 0.074(7) 0.140(10) 0.022(6) 0.000(7) -0.003(8)
C27 0.041(5) 0.078(7) 0.095(8) 0.015(5) 0.002(6) 0.011(7)
C28 0.041(6) 0.110(10) 0.19(2) 0.013(7) 0.029(9) 0.060(10)
C29 0.043(6) 0.096(9) 0.120(10) 0.025(6) 0.010(6) 0.035(8)
C30 0.056(7) 0.089(9) 0.160(10) 0.027(6) -0.009(7) 0.010(8)
C31 0.070(10) 0.18(2) 0.19(2) 0.060(10) -0.030(10) 0.020(10)
C32 0.090(10) 0.090(10) 0.33(4) 0.015(9) -0.08(2) 0.050(10)
C33 0.070(10) 0.17(2) 0.51(6) 0.030(10) -0.09(2) 0.08(3)

loop_
_atom_site_label
_atom_site_occupancy
_atom_site_fract_x
_atom_site_fract_y
_atom_site_fract_z
_atom_site_U_iso_or_equiv
_atom_site_thermal_displace_type
_atom_site_calc_flag
_atom_site_refinement_flags
_atom_site_type_symbol
Co 1 .92680(10) .47360(10) .14410(10) .0519(4) Uani d . Co
N1 1 .9270(7) .6305(7) .1446(3) .058(2) Uani d . N
C2 1 .9241(9) .6780(10) .1781(4) .070(3) Uani d . C
C3 1 .9277(9) .5980(10) .2129(4) .076(3) Uani d . C
N4 1 .9265(7) .4960(10) .2010(4) .065(3) Uani d . N
N5 1 .9261(7) .3171(7) .1445(3) .062(2) Uani d . N
C6 1 .9235(9) .2680(10) .1099(5) .075(4) Uani d . C
C7 1 .9270(10) .3490(10) .0742(4) .079(4) Uani d . C
N8 1 .9268(8) .4500(10) .0876(4) .068(3) Uani d . N
O9 1 .9226(7) .6886(8) .1091(3) .081(2) Uani d . O
H9 1 .924(8) .618(9) .089(3) .040(2) Uiso d . H
O10 1 .9230(7) .4128(9) .2277(3) .081(2) Uani d . O
H10 1 .906(7) .318(8) .210(3) .03(2) Uiso d . H
O11 1 .9196(7) .2529(7) .1786(3) .086(3) Uani d . O
O12 1 .9254(7) .5331(9) .0608(3) .082(2) Uani d . O
C13 1 .9210(10) .8010(10) .1841(6) .107(5) Uani d . C
H13A 1 .9190(10) .8360(10) .1581(6) .128 Uiso calc R H
H13B 1 .9970(10) .8620(10) .1986(6) .128 Uiso calc R H
H13C 1 .8460(10) .7840(10) .1993(6) .128 Uiso calc R H
C14 1 .9240(10) .634(2) .2549(5) .107(5) Uani d . C
H14A 1 .9270(10) .573(2) .2728(5) .129 Uiso calc R H
H14B 1 .8450(10) .635(2) .2594(5) .129 Uiso calc R H
H14C 1 .9960(10) .718(2) .2600(5) .129 Uiso calc R H
C15 1 .917(2) .143(2) .1028(7) .133(7) Uani d . C
H15A 1 .916(2) .104(2) .1283(7) .160 Uiso calc R H
H15B 1 .990(2) .157(2) .0874(7) .160 Uiso calc R H
H15C 1 .840(2) .088(2) .0879(7) .160 Uiso calc R H
C16 1 .9270(10) .312(2) .0325(5) .110(5) Uani d . C
H161 1 .9290(10) .377(2) .0149(5) .132 Uiso calc R H
H162 1 .8510(10) .231(2) .0272(5) .132 Uiso calc R H
H163 1 1.0020(10) .304(2) .0278(5) .132 Uiso calc R H
N17 1 .7262(6) .3726(6) .1443(3) .048(2) Uani d . N
C18 1 .6583(9) .2700(10) .1683(4) .066(3) Uani d . C
H18 1 .7027(9) .2490(10) .1868(4) .079 Uiso calc R H
C19 1 .5262(9) .1960(10) .1671(4) .068(3) Uani d . C
H19 1 .4852(9) .1240(10) .1838(4) .081 Uiso calc R H
C20 1 .4547(8) .2243(8) .1420(3) .048(2) Uani d . C
C21 1 .5240(8) .3332(9) .1183(3) .055(2) Uani d . C
H21 1 .4810(8) .3596(9) .1007(3) .066 Uiso calc R H
C22 1 .6536(9) .4009(9) .1205(3) .052(2) Uani d . C
H22 1 .6959(9) .4733(9) .1041(3) .063 Uiso calc R H
C23 1 .3101(8) .1421(9) .1411(4) .062(2) Uani d . C
C24 1 .2555(6) .1437(8) .1815(3) .106(5) Uani d . C
H241 1 .1636(6) .0913(8) .1805(3) .127 Uiso calc R H
H242 1 .2786(6) .2303(8) .1883(3) .127 Uiso calc R H
H243 1 .2891(6) .1106(8) .2016(3) .127 Uiso calc R H
C25 1 .2513(6) .1804(8) .1060(3) .104(5) Uani d R C
H251 1 .2902(6) .1774(8) .0809(3) .125 Uiso d R H
H252 1 .2665(6) .2659(8) .1104(3) .125 Uiso d R H
H253 1 .1604(6) .1215(8) .1048(3) .125 Uiso d R H
C26 1 .2747(6) .0009(8) .1305(3) .097(4) Uani d R C
H261 1 .3103(6) .0000(8) .1045(3) .116 Uiso d R H
H262 1 .1829(6) -.0529(8) .1296(3) .116 Uiso d R H
H263 1 .3092(6) -.0308(8) .1508(3) .116 Uiso d R H
C27 1 1.1270(7) .5797(9) .1464(4) .077(3) Uani d . C
H27 1 1.1380(7) .6428(9) .1671(4) .093 Uiso calc R H
C28 1 1.1876(7) .6655(9) .1121(4) .124(7) Uani d R C
H281 1 1.1327(7) .6966(9) .1025(4) .149 Uiso calc R H
H282 1 1.2016(7) .6198(9) .0907(4) .149 Uiso calc R H
H283 1 1.2684(7) .7367(9) .1205(4) .149 Uiso calc R H
C29 1 1.1890(10) .5200(10) .1664(5) .091(4) Uani d . C
H291 1 1.1700(10) .4440(10) .1504(5) .110 Uiso calc R H
H292 1 1.1450(10) .4890(10) .1922(5) .110 Uiso calc R H
C30 1 1.3300(10) .5880(10) .1751(5) .097(4) Uani d . C
H301 1 1.3730(10) .6120(10) .1491(5) .117 Uiso calc R H
H302 1 1.3500(10) .6680(10) .1887(5) .117 Uiso calc R H
C31 1 1.388(2) .532(2) .1979(7) .148(8) Uani d . C
H31A 1 1.341(2) .508(2) .2233(7) .178 Uiso calc R H
H31B 1 1.362(2) .451(2) .1840(7) .178 Uiso calc R H
C32 1 1.503(2) .569(2) .2090(10) .190(10) Uani d . C
H32 1 1.551(2) .654(2) .2000(10) .222 Uiso calc R H
C33 1 1.578(2) .546(2) .2250(10) .26(2) Uani d . C
H33A 1 1.551(2) .466(2) .2360(10) .313 Uiso calc R H
H33B 1 1.665(2) .609(2) .2260(10) .313 Uiso calc R H

loop_
_atom_type_symbol
_atom_type_description
_atom_type_scat_dispersion_real
_atom_type_scat_dispersion_imag
_atom_type_scat_source
C C 0.0033 0.0016 'International Tables Vol C Tables 4.2.6.8 and 6.1.1.4'
H H 0.0000 0.0000 'International Tables Vol C Tables 4.2.6.8 and 6.1.1.4'
O O 0.0106 0.0060 'International Tables Vol C Tables 4.2.6.8 and 6.1.1.4'
N N 0.0061 0.0033 'International Tables Vol C Tables 4.2.6.8 and 6.1.1.4'
Co Co 0.3494 0.9721 'International Tables Vol C Tables 4.2.6.8 and 6.1.1.4'

loop_
_geom_angle_atom_site_label_1
_geom_angle_atom_site_label_2
_geom_angle_atom_site_label_3
_geom_angle
_geom_angle_publ_flag
N5 Co N1 179.2(5) ?
N8 Co N1 99.1(5) ?
N5 Co N4 97.8(5) ?
N8 Co N4 179.5(6) ?
N1 Co N4 81.4(5) ?
N5 Co C27 92.2(4) yes
N8 Co C27 92.3(4) yes
N1 Co C27 88.0(3) yes
N4 Co C27 87.8(4) yes
N5 Co N17 89.5(3) ?
N8 Co N17 90.1(3) ?
N1 Co N17 90.3(3) ?
N4 Co N17 89.7(3) ?
C27 Co N17 177.2(4) yes
C2 N1 O9 120.1(9) ?
C2 N1 Co 118.5(8) ?
O9 N1 Co 121.3(7) ?
N1 C2 C13 126.0(10) ?
N1 C2 C3 111.0(10) ?
C13 C2 C3 123.0(10) ?
N4 C3 C14 126.0(10) ?
N4 C3 C2 113.0(10) ?
C14 C3 C2 121.0(10) ?
C3 N4 O10 120.0(10) ?
C3 N4 Co 116.0(10) ?
O10 N4 Co 123.8(9) ?
C6 N5 O11 119.9(9) ?
C6 N5 Co 116.6(9) ?
O11 N5 Co 123.3(8) ?
N5 C6 C15 126.0(10) ?
N5 C6 C7 114.0(10) ?
C15 C6 C7 120.0(10) ?
N8 C7 C16 128.0(10) ?
N8 C7 C6 109.0(10) ?
C16 C7 C6 123.0(10) ?
C7 N8 O12 119.0(10) ?
C7 N8 Co 119.0(10) ?
O12 N8 Co 123.0(10) ?
N1 O9 H9 96(5) ?
N4 O10 H10 109(4) ?
N5 O11 H10 107(3) ?
N8 O12 H9 97(4) ?
C2 C13 H13A 109.5(9) ?
C2 C13 H13B 109.5(8) ?
H13A C13 H13B 109.5 ?
C2 C13 H13C 109.5(6) ?
H13A C13 H13C 109.5 ?
H13B C13 H13C 109.5 ?
C3 C14 H14A 109.5(9) ?
C3 C14 H14B 109.5(7) ?
H14A C14 H14B 109.5 ?
C3 C14 H14C 109.5(8) ?
H14A C14 H14C 109.5 ?
H14B C14 H14C 109.5 ?
C6 C15 H15A 109.5(11) ?
C6 C15 H15B 109.5(9) ?
H15A C15 H15B 109.5 ?
C6 C15 H15C 109.4(8) ?
H15A C15 H15C 109.5 ?
H15B C15 H15C 109.5 ?
C7 C16 H161 109.4(10) ?
C7 C16 H162 109.5(8) ?
H161 C16 H162 109.5 ?
C7 C16 H163 109.5(8) ?
H161 C16 H163 109.5 ?
H162 C16 H163 109.5 ?
C22 N17 C18 113.8(7) ?
C22 N17 Co 124.1(6) ?
C18 N17 Co 122.1(6) ?
N17 C18 C19 123.6(9) ?
N17 C18 H18 118.2(5) ?
C19 C18 H18 118.2(6) ?
C20 C19 C18 121.5(10) ?
C20 C19 H19 119.2(5) ?
C18 C19 H19 119.2(6) ?
C19 C20 C21 115.2(8) ?
C19 C20 C23 120.9(9) ?
C21 C20 C23 123.9(8) ?
C22 C21 C20 120.3(8) ?
C22 C21 H21 119.9(6) ?
C20 C21 H21 119.9(5) ?
N17 C22 C21 125.5(9) ?
N17 C22 H22 117.2(5) ?
C21 C22 H22 117.2(6) ?
C24 C23 C20 110.2(8) ?
C24 C23 C25 113.3(8) ?
C20 C23 C25 111.6(8) ?
C24 C23 C26 109.3(8) ?
C20 C23 C26 108.2(8) ?
C25 C23 C26 103.8(9) ?
C23 C24 H241 109.5(4) ?
C23 C24 H242 109.5(5) ?
H241 C24 H242 109.5 ?
C23 C24 H243 109.5(5) ?
H241 C24 H243 109.5 ?
H242 C24 H243 109.5 ?
C23 C25 H251 109.2(5) ?
C23 C25 H252 109.8(5) ?
H251 C25 H252 109.5 ?
C23 C25 H253 109.4(4) ?
H251 C25 H253 109.5 ?
H252 C25 H253 109.5 ?
C23 C26 H261 109.3(5) ?
C23 C26 H262 109.5(4) ?
H261 C26 H262 109.5 ?
C23 C26 H263 109.7(6) ?
H261 C26 H263 109.5 ?
H262 C26 H263 109.5 ?
C29 C27 C28 120.9(6) yes
C29 C27 Co 116.1(7) yes
C28 C27 Co 114.9(3) yes
C29 C27 H27 99.5(8) ?
C28 C27 H27 99.5 ?
Co C27 H27 99.5(3) ?
C27 C28 H281 109.5 ?
C27 C28 H282 109.5 ?
H281 C28 H282 109.5 ?
C27 C28 H283 109.5 ?
H281 C28 H283 109.5 ?
H282 C28 H283 109.5 ?
C27 C29 C30 123.0(11) ?
C27 C29 H291 106.6(8) ?
C30 C29 H291 106.6(9) ?
C27 C29 H292 106.6(7) ?
C30 C29 H292 106.6(9) ?
H291 C29 H292 106.5 ?
C31 C30 C29 122.6(12) ?
C31 C30 H301 106.7(12) ?
C29 C30 H301 106.7(9) ?
C31 C30 H302 106.7(12) ?
C29 C30 H302 106.7(9) ?
H301 C30 H302 106.6 ?
C32 C31 C30 133.6(19) ?
C32 C31 H31A 103.9(18) ?
C30 C31 H31A 103.9(11) ?
C32 C31 H31B 103.8(16) ?
C30 C31 H31B 103.8(11) ?
H31A C31 H31B 105.4 ?
C33 C32 C31 149.(2) ?
C33 C32 H32 105.6(15) ?
C31 C32 H32 105.6(13) ?
C32 C33 H33A 120.0(15) ?
C32 C33 H33B 120.0(16) ?
H33A C33 H33B 120.00(6) ?

loop_
_geom_bond_atom_site_label_1
_geom_bond_atom_site_label_2
_geom_bond_distance
_geom_bond_publ_flag
Co N5 1.877(8) yes
Co N8 1.880(10) yes
Co N1 1.885(7) yes
Co N4 1.890(10) yes
Co C27 2.086(7) yes
Co N17 2.088(6) yes
N1 C2 1.25(2) yes
N1 O9 1.370(10) yes
C2 C13 1.51(2) yes
C2 C3 1.51(2) yes
C3 N4 1.28(2) yes
C3 C14 1.46(2) yes
N4 O10 1.32(2) yes
N5 C6 1.28(2) yes
N5 O11 1.340(10) yes
C6 C15 1.47(2) yes
C6 C7 1.51(2) yes
C7 N8 1.30(2) yes
C7 C16 1.44(2) yes
N8 O12 1.34(2) yes
O9 H9 1.10(10) yes
O10 H10 1.20(9) yes
C13 H13A 0.96 ?
C13 H13B 0.96 ?
C13 H13C 0.96 ?
C14 H14A 0.96 ?
C14 H14B 0.96 ?
C14 H14C 0.96 ?
C15 H15A 0.96 ?
C15 H15B 0.96 ?
C15 H15C 0.96 ?
C16 H161 0.96 ?
C16 H162 0.96 ?
C16 H163 0.96 ?
N17 C22 1.340(10) yes
N17 C18 1.340(10) yes
C18 C19 1.380(10) yes
C18 H18 0.93 ?
C19 C20 1.350(10) yes
C19 H19 0.93 ?
C20 C21 1.390(10) yes
C20 C23 1.510(10) yes
C21 C22 1.350(10) yes
C21 H21 0.93 ?
C22 H22 0.93 ?
C23 C24 1.49(2) yes
C23 C25 1.540(10) yes
C23 C26 1.570(10) yes
C24 H241 0.96 ?
C24 H242 0.96 ?
C24 H243 0.96 ?
C25 H251 0.96 ?
C25 H252 0.96 ?
C25 H253 0.96 ?
C26 H261 0.96 ?
C26 H262 0.96 ?
C26 H263 0.96 ?
C27 C29 1.430(10) yes
C27 C28 1.45 ?
C27 H27 0.98 ?
C28 H281 0.96 ?
C28 H282 0.96 ?
C28 H283 0.96 ?
C29 C30 1.49(2) yes
C29 H291 0.97 ?
C29 H292 0.97 ?
C30 C31 1.41(2) yes
C30 H301 0.97 ?
C30 H302 0.97 ?
C31 C32 1.27(2) yes
C31 H31A 0.97 ?
C31 H31B 0.97 ?
C32 C33 1.20(3) yes
C32 H32 0.93 ?
C33 H33A 0.93 ?
C33 H33B 0.93 ?

loop_
_geom_torsion_atom_site_label_1
_geom_torsion_atom_site_label_2
_geom_torsion_atom_site_label_3
_geom_torsion_atom_site_label_4
_geom_torsion
N5 Co N1 C2 1.E1(2)
N8 Co N1 C2 178.4(7)
N4 Co N1 C2 -1.5(7)
C27 Co N1 C2 -89.6(8)
N17 Co N1 C2 88.2(7)
N5 Co N1 O9 -17.E1(2)
N8 Co N1 O9 2.2(7)
N4 Co N1 O9 -177.6(6)
C27 Co N1 O9 94.3(7)
N17 Co N1 O9 -88.0(6)
O9 N1 C2 C13 -2.5(15)
Co N1 C2 C13 -178.7(9)
O9 N1 C2 C3 179.1(8)
Co N1 C2 C3 2.9(11)
N1 C2 C3 N4 -3.3(12)
C13 C2 C3 N4 178.3(10)
N1 C2 C3 C14 -179.2(10)
C13 C2 C3 C14 2.3(16)
C14 C3 N4 O10 -1.0(16)
C2 C3 N4 O10 -176.7(8)
C14 C3 N4 Co 177.9(9)
C2 C3 N4 Co 2.2(11)
N5 Co N4 C3 179.6(7)
N8 Co N4 C3 -17.E1(4)
N1 Co N4 C3 -0.6(7)
C27 Co N4 C3 87.7(8)
N17 Co N4 C3 -91.0(7)
N5 Co N4 O10 -1.6(7)
N8 Co N4 O10 1.E1(4)
N1 Co N4 O10 178.2(7)
C27 Co N4 O10 -93.5(7)
N17 Co N4 O10 87.9(7)
N8 Co N5 C6 -1.3(7)
N1 Co N5 C6 17.E1(2)
N4 Co N5 C6 178.6(7)
C27 Co N5 C6 -93.3(7)
N17 Co N5 C6 88.9(7)
N8 Co N5 O11 -176.7(7)
N1 Co N5 O11 -1.E1(2)
N4 Co N5 O11 3.2(7)
C27 Co N5 O11 91.3(7)
N17 Co N5 O11 -86.5(7)
O11 N5 C6 C15 -1.6(15)
Co N5 C6 C15 -177.1(10)
O11 N5 C6 C7 177.8(8)
Co N5 C6 C7 2.2(11)
N5 C6 C7 N8 -2.2(12)
C15 C6 C7 N8 177.2(10)
N5 C6 C7 C16 178.6(10)
C15 C6 C7 C16 -2.0(17)
C16 C7 N8 O12 1.2(17)
C6 C7 N8 O12 -178.0(8)
C16 C7 N8 Co -179.6(10)
C6 C7 N8 Co 1.3(11)
N5 Co N8 C7 -0.1(8)
N1 Co N8 C7 -180.0(8)
N4 Co N8 C7 -1.E1(4)
C27 Co N8 C7 91.7(8)
N17 Co N8 C7 -89.6(8)
N5 Co N8 O12 179.0(7)
N1 Co N8 O12 -0.8(7)
N4 Co N8 O12 16.E1(4)
C27 Co N8 O12 -89.1(7)
N17 Co N8 O12 89.5(7)
N5 Co N17 C22 -135.1(9)
N8 Co N17 C22 -53.4(9)
N1 Co N17 C22 45.7(8)
N4 Co N17 C22 127.1(9)
C27 Co N17 C22 98.(7)
N5 Co N17 C18 43.6(9)
N8 Co N17 C18 125.3(9)
N1 Co N17 C18 -135.6(9)
N4 Co N17 C18 -54.3(9)
C27 Co N17 C18 -84.(7)
C22 N17 C18 C19 3.8(17)
Co N17 C18 C19 -175.0(9)
N17 C18 C19 C20 -2.6(19)
C18 C19 C20 C21 -0.2(17)
C18 C19 C20 C23 -179.6(11)
C19 C20 C21 C22 1.3(16)
C23 C20 C21 C22 -179.3(10)
C18 N17 C22 C21 -2.7(16)
Co N17 C22 C21 176.0(8)
C20 C21 C22 N17 0.2(16)
C19 C20 C23 C24 61.9(12)
C21 C20 C23 C24 -117.5(11)
C19 C20 C23 C25 -171.2(10)
C21 C20 C23 C25 9.4(14)
C19 C20 C23 C26 -57.6(13)
C21 C20 C23 C26 123.0(11)
N5 Co C27 C29 -29.4(11)
N8 Co C27 C29 -111.1(11)
N1 Co C27 C29 149.8(11)
N4 Co C27 C29 68.4(11)
N17 Co C27 C29 98.(7)
N5 Co C27 C28 119.7(4)
N8 Co C27 C28 38.0(4)
N1 Co C27 C28 -61.1(3)
N4 Co C27 C28 -142.5(4)
N17 Co C27 C28 -113.(7)
C28 C27 C29 C30 40.5(18)
Co C27 C29 C30 -172.4(13)
C27 C29 C30 C31 174.5(18)
C29 C30 C31 C32 179.(3)
C30 C31 C32 C33 -176.(6)
